data_2212152
loop_
_publ_author_name
'Bream, Richard'
'Hunter, Stuart J.'
'Fleet, George W.J.'
'Watkin, David J.'

_publ_section_title 2-<i>C</i>-Hydroxymethyl-2,3-<i>O</i>-isopropylidene-<small>D</small>-mannono-1,5-lactam
_journal_coeditor_code FL2067
_journal_issue 2
_journal_name_full 'Acta Crystallographica Section E'
_journal_page_first o621
_journal_page_last o623
_journal_paper_doi 10.1107/S160053680700027X
_journal_volume 63
_journal_year 2007
_chemical_formula_iupac 'C10 H17 N1 O6'
_chemical_formula_moiety 'C10 H17 N1 O6'
_chemical_formula_sum 'C10 H17 N O6'
_chemical_formula_weight 247.25
_chemical_name_systematic
;
2-C-Hydroxmethyl-2,3-O-isopropylidene-D-mannono-1,5-lactam
;
_space_group_IT_number 19
_symmetry_cell_setting orthorhombic
_symmetry_space_group_name_Hall 'P 2ac 2ab'
_symmetry_space_group_name_H-M 'P 21 21 21'
_atom_sites_solution_hydrogens geom
_atom_sites_solution_primary direct
_audit_creation_method CRYSTALS_ver_12.82
_cell_angle_alpha 90
_cell_angle_beta 90
_cell_angle_gamma 90
_cell_formula_units_Z 4
_cell_length_a 6.3477(2)
_cell_length_b 12.4398(3)
_cell_length_c 14.1469(5)
_cell_measurement_reflns_used 1590
_cell_measurement_temperature 150
_cell_measurement_theta_max 30
_cell_measurement_theta_min 1
_cell_volume 1117.10(6)
_computing_cell_refinement DENZO/SCALEPACK
_computing_data_collection 'COLLECT (Nonius, 2001)'
_computing_data_reduction 'DENZO/SCALEPACK (Otwinowski & Minor, 1997)'
_computing_molecular_graphics 'CAMERON (Watkin <i>et al.</i>,  1996)'
_computing_publication_material CRYSTALS
_computing_structure_refinement 'CRYSTALS (Betteridge <i>et al.</i>,  2003)'
_computing_structure_solution 'SIR92 (Altomare <i>et al.</i>,  1994)'
_diffrn_ambient_temperature 150
_diffrn_measured_fraction_theta_full 0.996
_diffrn_measured_fraction_theta_max 0.995
_diffrn_measurement_device_type 'Nonius Kappa CCD'
_diffrn_measurement_method \w
_diffrn_radiation_monochromator graphite
_diffrn_radiation_type 'Mo K\a'
_diffrn_radiation_wavelength 0.71073
_diffrn_reflns_av_R_equivalents 0.027
_diffrn_reflns_limit_h_max 8
_diffrn_reflns_limit_h_min -8
_diffrn_reflns_limit_k_max 17
_diffrn_reflns_limit_k_min -17
_diffrn_reflns_limit_l_max 19
_diffrn_reflns_limit_l_min -19
_diffrn_reflns_number 6703
_diffrn_reflns_theta_full 29.431
_diffrn_reflns_theta_max 30.032
_diffrn_reflns_theta_min 2.180
_diffrn_standards_number 0
_exptl_absorpt_coefficient_mu 0.122
_exptl_absorpt_correction_T_max 0.976
_exptl_absorpt_correction_T_min 0.761
_exptl_absorpt_correction_type multi-scan
_exptl_absorpt_process_details '(DENZO/SCALEPACK; Otwinowski & Minor, 1997)'
_exptl_crystal_colour colourless
_exptl_crystal_density_diffrn 1.470
_exptl_crystal_density_method 'not measured'
_exptl_crystal_description needle
_exptl_crystal_F_000 528
_exptl_crystal_size_max 0.60
_exptl_crystal_size_mid 0.30
_exptl_crystal_size_min 0.20
_refine_diff_density_max 0.32
_refine_diff_density_min -0.20
_refine_ls_extinction_method None
_refine_ls_goodness_of_fit_ref 0.9893
_refine_ls_hydrogen_treatment constr
_refine_ls_matrix_type full
_refine_ls_number_parameters 154
_refine_ls_number_reflns 1858
_refine_ls_number_restraints 0
_refine_ls_R_factor_all 0.0341
_refine_ls_R_factor_gt 0.0297
_refine_ls_shift/su_max 0.000183
_refine_ls_structure_factor_coef Fsqd
_refine_ls_weighting_details 'w=1/[\s^2^(F^2^) + (0.04P)^2^ + 0.2P] where P=[max(Fo^2^,0) + 2Fc^2^]/3'
_refine_ls_weighting_scheme calc
_refine_ls_wR_factor_all 0.0746
_refine_ls_wR_factor_gt 0.0726
_refine_ls_wR_factor_ref 0.0746
_reflns_number_gt 1705
_reflns_number_total 1866
_reflns_threshold_expression I>2\s(I)
_cod_data_source_file fl2067.cif
_cod_data_source_block 4
_cod_depositor_comments
;
The following automatic conversions were performed:
'_symmetry_cell_setting' value 'Orthorhombic' changed to 'orthorhombic'
according to '/home/saulius/struct/CIF-dictionaries/cif_core.dic'
dictionary named 'cif_core.dic' version 2.4.1 from 2010-06-29.

Automatic conversion script
Id: cif_fix_enum 1527 2010-12-29 10:47:43Z saulius 

The following automatic conversions were performed:

'_symmetry_cell_setting' value 'Orthorhombic' changed to
'orthorhombic' according to
/home/saulius/struct/CIF-dictionaries/cif_core.dic dictionary named
'cif_core.dic' version 2.4.1 from 2010-06-29.

Automatic conversion script
Id: cif_fix_values 1715 2011-07-08 13:25:40Z adriana 
;
_cod_original_formula_sum 'C10 H17 N1 O6'
_cod_database_code 2212152
_cod_database_fobs_code 2212152

loop_
_symmetry_equiv_pos_as_xyz
x,y,z
x+1/2,-y+1/2,-z
-x,y+1/2,-z+1/2
-x+1/2,-y,z+1/2

loop_
_atom_site_type_symbol
_atom_site_label
_atom_site_fract_x
_atom_site_fract_y
_atom_site_fract_z
_atom_site_U_iso_or_equiv
_atom_site_adp_type
_atom_site_occupancy
C C1 0.7247(2) 0.48062(10) 0.25243(9) 0.0135 Uani 1.0000
C C2 0.8285(2) 0.42768(10) 0.33750(9) 0.0141 Uani 1.0000
C C3 0.8234(2) 0.30590(10) 0.33514(10) 0.0145 Uani 1.0000
C C4 0.6020(2) 0.26077(10) 0.31981(9) 0.0157 Uani 1.0000
N N5 0.4765(2) 0.32757(9) 0.25597(9) 0.0188 Uani 1.0000
C C6 0.5244(2) 0.42276(11) 0.21906(9) 0.0143 Uani 1.0000
O O7 0.40987(18) 0.46718(8) 0.15911(8) 0.0205 Uani 1.0000
C C8 0.4821(3) 0.24032(11) 0.41182(11) 0.0212 Uani 1.0000
O O9 0.5776(2) 0.15570(8) 0.46372(7) 0.0237 Uani 1.0000
O O10 0.96288(17) 0.27672(8) 0.25926(7) 0.0195 Uani 1.0000
O O11 0.70317(18) 0.46678(8) 0.41412(7) 0.0182 Uani 1.0000
C C12 0.6407(3) 0.57383(11) 0.39106(9) 0.0173 Uani 1.0000
O O13 0.66274(18) 0.58309(8) 0.28953(7) 0.0171 Uani 1.0000
C C14 0.7858(3) 0.65522(12) 0.43653(11) 0.0264 Uani 1.0000
C C15 0.4115(3) 0.58741(14) 0.41841(11) 0.0263 Uani 1.0000
C C16 0.8685(2) 0.49940(11) 0.16772(11) 0.0173 Uani 1.0000
O O17 1.04251(18) 0.56346(8) 0.19536(8) 0.0257 Uani 1.0000
H H21 0.9743 0.4504 0.3444 0.0163 Uiso 1.0000
H H31 0.8757 0.2777 0.3943 0.0169 Uiso 1.0000
H H41 0.6201 0.1893 0.2899 0.0185 Uiso 1.0000
H H81 0.3335 0.2214 0.3957 0.0256 Uiso 1.0000
H H82 0.4814 0.3071 0.4511 0.0259 Uiso 1.0000
H H141 0.7465 0.7256 0.4157 0.0386 Uiso 1.0000
H H142 0.9297 0.6397 0.4163 0.0385 Uiso 1.0000
H H143 0.7735 0.6469 0.5040 0.0388 Uiso 1.0000
H H151 0.3608 0.6581 0.3991 0.0393 Uiso 1.0000
H H152 0.3309 0.5335 0.3865 0.0395 Uiso 1.0000
H H153 0.3924 0.5736 0.4868 0.0393 Uiso 1.0000
H H161 0.9169 0.4290 0.1456 0.0204 Uiso 1.0000
H H162 0.7908 0.5347 0.1144 0.0207 Uiso 1.0000
H H1 0.9812 0.2099 0.2655 0.0299 Uiso 1.0000
H H2 0.3498 0.3028 0.2372 0.0249 Uiso 1.0000
H H3 1.1580 0.5333 0.1808 0.0396 Uiso 1.0000
H H4 0.5689 0.0948 0.4314 0.0381 Uiso 1.0000

loop_
_atom_site_aniso_label
_atom_site_aniso_U_11
_atom_site_aniso_U_22
_atom_site_aniso_U_33
_atom_site_aniso_U_12
_atom_site_aniso_U_13
_atom_site_aniso_U_23
C1 0.0136(6) 0.0111(5) 0.0157(6) 0.0012(5) -0.0012(6) -0.0012(5)
C2 0.0124(6) 0.0140(5) 0.0158(5) 0.0002(5) -0.0007(6) -0.0010(5)
C3 0.0146(6) 0.0136(5) 0.0154(5) 0.0001(5) -0.0005(6) -0.0004(5)
C4 0.0167(6) 0.0127(5) 0.0177(6) -0.0018(5) 0.0006(6) 0.0009(5)
N5 0.0151(6) 0.0180(5) 0.0233(6) -0.0043(5) -0.0055(6) 0.0028(5)
C6 0.0127(6) 0.0157(5) 0.0146(5) 0.0010(5) 0.0013(5) -0.0009(5)
O7 0.0163(5) 0.0232(5) 0.0220(5) 0.0004(4) -0.0050(5) 0.0038(4)
C8 0.0236(7) 0.0170(6) 0.0230(7) -0.0008(6) 0.0058(7) 0.0017(5)
O9 0.0321(6) 0.0188(5) 0.0201(5) -0.0026(5) 0.0029(5) 0.0015(4)
O10 0.0199(5) 0.0138(4) 0.0249(5) 0.0019(4) 0.0076(5) 0.0001(4)
O11 0.0252(5) 0.0148(4) 0.0148(4) 0.0033(4) 0.0015(5) -0.0014(4)
C12 0.0210(7) 0.0148(6) 0.0161(6) 0.0020(6) 0.0002(6) -0.0023(5)
O13 0.0223(5) 0.0127(4) 0.0162(4) 0.0043(4) 0.0003(4) -0.0018(3)
C14 0.0368(9) 0.0201(6) 0.0223(7) -0.0062(7) -0.0042(8) -0.0037(6)
C15 0.0239(8) 0.0316(8) 0.0235(7) 0.0056(7) 0.0046(7) -0.0008(6)
C16 0.0163(7) 0.0151(5) 0.0205(6) -0.0004(6) 0.0026(6) 0.0001(5)
O17 0.0162(5) 0.0171(5) 0.0437(6) -0.0042(4) 0.0085(6) -0.0033(5)

loop_
_atom_type_symbol
_atom_type_scat_dispersion_real
_atom_type_scat_dispersion_imag
_atom_type_scat_source
C 0.0033 0.0016 'International Tables Vol C 4.2.6.8 and 6.1.1.4'
H 0.0000 0.0000 'International Tables Vol C 4.2.6.8 and 6.1.1.4'
O 0.0106 0.0060 'International Tables Vol C 4.2.6.8 and 6.1.1.4'
N 0.0061 0.0033 'International Tables Vol C 4.2.6.8 and 6.1.1.4'

loop_
_geom_angle_atom_site_label_1
_geom_angle_atom_site_label_2
_geom_angle_atom_site_label_3
_geom_angle
_geom_angle_publ_flag
C2 C1 C6 113.50(11) no
C2 C1 O13 102.35(10) no
C6 C1 O13 107.60(11) no
C2 C1 C16 115.37(12) no
C6 C1 C16 109.04(11) no
O13 C1 C16 108.41(10) no
C1 C2 C3 113.95(11) no
C1 C2 O11 102.20(10) no
C3 C2 O11 110.18(11) no
C1 C2 H21 111.4 no
C3 C2 H21 108.2 no
O11 C2 H21 110.8 no
C2 C3 C4 112.94(12) no
C2 C3 O10 104.81(11) no
C4 C3 O10 111.55(11) no
C2 C3 H31 109.7 no
C4 C3 H31 107.8 no
O10 C3 H31 110.1 no
C3 C4 N5 112.31(11) no
C3 C4 C8 113.45(12) no
N5 C4 C8 110.41(12) no
C3 C4 H41 106.5 no
N5 C4 H41 108.0 no
C8 C4 H41 105.8 no
C4 N5 C6 128.58(12) no
C4 N5 H2 118.3 no
C6 N5 H2 113.1 no
C1 C6 N5 119.10(12) no
C1 C6 O7 118.97(12) no
N5 C6 O7 121.92(13) no
C4 C8 O9 110.54(12) no
C4 C8 H81 108.4 no
O9 C8 H81 110.3 no
C4 C8 H82 109.7 no
O9 C8 H82 109.3 no
H81 C8 H82 108.6 no
C8 O9 H4 109.9 no
C3 O10 H1 104.8 no
C2 O11 C12 107.38(10) no
O11 C12 O13 105.92(10) no
O11 C12 C14 111.01(12) no
O13 C12 C14 108.07(12) no
O11 C12 C15 108.20(13) no
O13 C12 C15 109.70(12) no
C14 C12 C15 113.66(12) no
C12 O13 C1 108.60(10) no
C12 C14 H141 108.8 no
C12 C14 H142 108.2 no
H141 C14 H142 109.5 no
C12 C14 H143 107.5 no
H141 C14 H143 112.5 no
H142 C14 H143 110.2 no
C12 C15 H151 110.2 no
C12 C15 H152 108.3 no
H151 C15 H152 108.9 no
C12 C15 H153 110.4 no
H151 C15 H153 112.9 no
H152 C15 H153 105.9 no
C1 C16 O17 109.64(12) no
C1 C16 H161 107.6 no
O17 C16 H161 110.3 no
C1 C16 H162 111.3 no
O17 C16 H162 110.2 no
H161 C16 H162 107.8 no
C16 O17 H3 110.9 no

loop_
_geom_bond_atom_site_label_1
_geom_bond_atom_site_label_2
_geom_bond_distance
_geom_bond_publ_flag
C1 C2 1.5220(18) no
C1 C6 1.535(2) no
C1 O13 1.4335(15) no
C1 C16 1.525(2) no
C2 C3 1.5156(18) no
C2 O11 1.4297(16) no
C2 H21 0.972 no
C3 C4 1.529(2) no
C3 O10 1.4381(17) no
C3 H31 0.967 no
C4 N5 1.4633(18) no
C4 C8 1.529(2) no
C4 H41 0.992 no
N5 C6 1.3295(17) no
N5 H2 0.901 no
C6 O7 1.2462(17) no
C8 O9 1.4196(18) no
C8 H81 0.998 no
C8 H82 1.000 no
O9 H4 0.887 no
O10 H1 0.844 no
O11 C12 1.4271(17) no
C12 O13 1.4477(16) no
C12 C14 1.512(2) no
C12 C15 1.515(2) no
C14 H141 0.957 no
C14 H142 0.977 no
C14 H143 0.963 no
C15 H151 0.976 no
C15 H152 0.957 no
C15 H153 0.990 no
C16 O17 1.4170(17) no
C16 H161 0.980 no
C16 H162 1.002 no
O17 H3 0.849 no

loop_
_geom_hbond_atom_site_label_D
_geom_hbond_atom_site_label_H
_geom_hbond_atom_site_label_A
_geom_hbond_site_symmetry_A
_geom_hbond_distance_DH
_geom_hbond_distance_HA
_geom_hbond_distance_DA
_geom_hbond_angle_DHA
_geom_hbond_publ_flag
O10 H1 O17 3_745 0.844 1.910 2.7297(14) 163.6 yes
O17 H3 O7 1_655 0.849 1.824 2.6712(16) 175.7 yes
O9 H4 O7 3_645 0.887 2.044 2.9199(14) 169.3 yes
N5 H2 O10 1_455 0.90 2.50 3.321(2) 152 yes

loop_
_cod_related_entry_id
_cod_related_entry_database
_cod_related_entry_code
1 ChemSpider 21185655
